data_7001505
loop_
_publ_author_name
'Bender, Robert'
'Okio, Coco'
'Welter, Richard'
'Braunstein, Pierre'

_publ_section_title
;
 Di- and trinuclear phosphido-bridged platinum complexes. Crystal
 structures of [Pt{CH2=CHC(O)OMe}(PPh3)2],
 trans-[Pt2(\m-PPh2)2I2(PPh3)2] and
 cis,cis,cis-[Pt3(\m-I)2(\m-PPh2)2Cl0.5I1.5(PPh3)2]
;
_journal_issue 25
_journal_name_full 'Dalton Transactions'
_journal_page_first 4901
_journal_page_last 4907
_journal_paper_doi 10.1039/b901563a
_journal_year 2009
_chemical_formula_moiety 'C40 H36 O2 P2 Pt, C H2 Cl2'
_chemical_formula_sum 'C41 H38 Cl2 O2 P2 Pt'
_chemical_formula_weight 890.64
_chemical_name_systematic
;
?
;
_space_group_IT_number 14
_symmetry_cell_setting monoclinic
_symmetry_space_group_name_Hall '-P 2yn'
_symmetry_space_group_name_H-M 'P 1 21/n 1'
_atom_sites_solution_hydrogens geom
_atom_sites_solution_primary direct
_atom_sites_solution_secondary difmap
_audit_creation_method SHELXL-97
_cell_angle_alpha 90.00
_cell_angle_beta 90.27(5)
_cell_angle_gamma 90.00
_cell_formula_units_Z 4
_cell_length_a 12.160(2)
_cell_length_b 14.283(2)
_cell_length_c 21.322(2)
_cell_measurement_reflns_used 19524
_cell_measurement_temperature 173(2)
_cell_measurement_theta_max 30.034
_cell_measurement_theta_min 0.998
_cell_volume 3703.2(9)
_computing_cell_refinement 'Denzo (Nonius B.V., 1998)'
_computing_data_collection 'Collect (Nonius B.V., 1998)'
_computing_data_reduction 'Denzo (Nonius B.V., 1998)'
_computing_molecular_graphics 'PLATON 98 (Spek, 1998)'
_computing_publication_material 'SHELXL-97 (Sheldrick, 1997)'
_computing_structure_refinement 'SHELXL-97 (Sheldrick, 1997)'
_computing_structure_solution 'SHELXS-97 (Sheldrick, 1997)'
_diffrn_ambient_temperature 173(2)
_diffrn_measured_fraction_theta_full 0.998
_diffrn_measured_fraction_theta_max 0.998
_diffrn_measurement_device_type KappaCCD
_diffrn_measurement_method '\w scans'
_diffrn_radiation_monochromator graphite
_diffrn_radiation_source 'fine-focus sealed tube'
_diffrn_radiation_type MoK\a
_diffrn_radiation_wavelength 0.71070
_diffrn_reflns_av_R_equivalents 0.0326
_diffrn_reflns_av_sigmaI/netI 0.0582
_diffrn_reflns_limit_h_max 17
_diffrn_reflns_limit_h_min -17
_diffrn_reflns_limit_k_max 20
_diffrn_reflns_limit_k_min 0
_diffrn_reflns_limit_l_max 30
_diffrn_reflns_limit_l_min 0
_diffrn_reflns_number 10820
_diffrn_reflns_theta_full 30.04
_diffrn_reflns_theta_max 30.04
_diffrn_reflns_theta_min 2.38
_exptl_absorpt_coefficient_mu 4.054
_exptl_absorpt_correction_type none
_exptl_crystal_colour 'pale yellow'
_exptl_crystal_density_diffrn 1.597
_exptl_crystal_density_method 'not measured'
_exptl_crystal_description prism
_exptl_crystal_F_000 1768
_exptl_crystal_size_max 0.13
_exptl_crystal_size_mid 0.10
_exptl_crystal_size_min 0.08
_refine_diff_density_max 1.608
_refine_diff_density_min -2.090
_refine_diff_density_rms 0.111
_refine_ls_extinction_method none
_refine_ls_goodness_of_fit_ref 0.981
_refine_ls_hydrogen_treatment constr
_refine_ls_matrix_type full
_refine_ls_number_parameters 433
_refine_ls_number_reflns 10819
_refine_ls_number_restraints 0
_refine_ls_restrained_S_all 0.981
_refine_ls_R_factor_all 0.0479
_refine_ls_R_factor_gt 0.0283
_refine_ls_shift/su_max 0.003
_refine_ls_shift/su_mean 0.000
_refine_ls_structure_factor_coef Fsqd
_refine_ls_weighting_details 'calc w=1/[\s^2^(Fo^2^)+(0.0192P)^2^+0.3996P] where P=(Fo^2^+2Fc^2^)/3'
_refine_ls_weighting_scheme calc
_refine_ls_wR_factor_gt 0.0737
_refine_ls_wR_factor_ref 0.0803
_reflns_number_gt 7538
_reflns_number_total 10819
_reflns_threshold_expression >2sigma(I)
_cod_data_source_file b901563a.txt
_cod_data_source_block pt_acrylate
_cod_original_sg_symbol_H-M 'P 21/n'
_cod_database_code 7001505

loop_
_symmetry_equiv_pos_as_xyz
'x, y, z'
'-x+1/2, y+1/2, -z+1/2'
'-x, -y, -z'
'x-1/2, -y-1/2, z-1/2'

loop_
_atom_site_label
_atom_site_type_symbol
_atom_site_fract_x
_atom_site_fract_y
_atom_site_fract_z
_atom_site_U_iso_or_equiv
_atom_site_adp_type
_atom_site_occupancy
_atom_site_symmetry_multiplicity
_atom_site_calc_flag
_atom_site_refinement_flags
_atom_site_disorder_assembly
_atom_site_disorder_group
Pt Pt 0.438999(8) 0.749278(7) 0.222026(4) 0.01807(4) Uani 1 1 d . . .
P1 P 0.26735(6) 0.80310(5) 0.20129(3) 0.02015(14) Uani 1 1 d . . .
P2 P 0.53367(6) 0.76011(4) 0.12970(3) 0.01863(14) Uani 1 1 d . . .
O1 O 0.73376(18) 0.72992(15) 0.28562(11) 0.0325(5) Uani 1 1 d . . .
O2 O 0.62831(18) 0.83717(15) 0.33416(10) 0.0364(5) Uani 1 1 d . . .
C1 C 0.1869(2) 0.84972(19) 0.26716(13) 0.0235(6) Uani 1 1 d . . .
C2 C 0.1837(3) 0.7984(2) 0.32241(15) 0.0335(7) Uani 1 1 d . . .
H2 H 0.2264 0.7430 0.3262 0.040 Uiso 1 1 calc . . .
C3 C 0.1187(3) 0.8275(3) 0.37228(15) 0.0407(8) Uani 1 1 d . . .
H3 H 0.1172 0.7918 0.4099 0.049 Uiso 1 1 calc . . .
C4 C 0.0568(3) 0.9074(3) 0.36743(16) 0.0402(8) Uani 1 1 d . . .
H4 H 0.0121 0.9266 0.4015 0.048 Uiso 1 1 calc . . .
C5 C 0.0592(3) 0.9600(2) 0.31299(17) 0.0376(8) Uani 1 1 d . . .
H5 H 0.0166 1.0155 0.3097 0.045 Uiso 1 1 calc . . .
C6 C 0.1244(3) 0.9311(2) 0.26291(15) 0.0314(7) Uani 1 1 d . . .
H6 H 0.1262 0.9674 0.2256 0.038 Uiso 1 1 calc . . .
C7 C 0.1718(2) 0.7134(2) 0.17279(13) 0.0243(6) Uani 1 1 d . . .
C8 C 0.2118(3) 0.6233(2) 0.16465(16) 0.0328(7) Uani 1 1 d . . .
H8 H 0.2878 0.6111 0.1709 0.039 Uiso 1 1 calc . . .
C9 C 0.1418(3) 0.5506(2) 0.14750(19) 0.0454(9) Uani 1 1 d . . .
H9 H 0.1697 0.4890 0.1423 0.054 Uiso 1 1 calc . . .
C10 C 0.0310(3) 0.5685(3) 0.1381(2) 0.0513(10) Uani 1 1 d . . .
H10 H -0.0173 0.5193 0.1263 0.062 Uiso 1 1 calc . . .
C11 C -0.0092(3) 0.6590(3) 0.14593(19) 0.0477(9) Uani 1 1 d . . .
H11 H -0.0850 0.6715 0.1391 0.057 Uiso 1 1 calc . . .
C12 C 0.0606(3) 0.7306(2) 0.16360(18) 0.0343(8) Uani 1 1 d . . .
H12 H 0.0323 0.7919 0.1695 0.041 Uiso 1 1 calc . . .
C13 C 0.2617(2) 0.9021(2) 0.14720(14) 0.0255(6) Uani 1 1 d . . .
C14 C 0.1989(3) 0.9071(2) 0.09397(15) 0.0376(8) Uani 1 1 d . . .
H14 H 0.1539 0.8556 0.0822 0.045 Uiso 1 1 calc . . .
C15 C 0.2009(4) 0.9877(3) 0.05691(17) 0.0520(11) Uani 1 1 d . . .
H15 H 0.1572 0.9908 0.0199 0.062 Uiso 1 1 calc . . .
C16 C 0.2653(4) 1.0623(3) 0.07353(19) 0.0534(11) Uani 1 1 d . . .
H16 H 0.2651 1.1173 0.0485 0.064 Uiso 1 1 calc . . .
C17 C 0.3301(3) 1.0578(2) 0.12604(19) 0.0459(10) Uani 1 1 d . . .
H17 H 0.3755 1.1094 0.1371 0.055 Uiso 1 1 calc . . .
C18 C 0.3298(3) 0.9780(2) 0.16309(16) 0.0352(7) Uani 1 1 d . . .
H18 H 0.3756 0.9746 0.1992 0.042 Uiso 1 1 calc . . .
C19 C 0.4608(2) 0.79021(19) 0.05734(12) 0.0211(5) Uani 1 1 d . . .
C20 C 0.3705(3) 0.7345(2) 0.03996(15) 0.0278(7) Uani 1 1 d . . .
H20 H 0.3489 0.6841 0.0662 0.033 Uiso 1 1 calc . . .
C21 C 0.3128(3) 0.7520(2) -0.01452(17) 0.0355(8) Uani 1 1 d . . .
H21 H 0.2530 0.7127 -0.0261 0.043 Uiso 1 1 calc . . .
C22 C 0.3416(3) 0.8259(2) -0.05220(15) 0.0384(8) Uani 1 1 d . . .
H22 H 0.3007 0.8387 -0.0893 0.046 Uiso 1 1 calc . . .
C23 C 0.4298(3) 0.8815(2) -0.03614(15) 0.0387(8) Uani 1 1 d . . .
H23 H 0.4500 0.9324 -0.0624 0.046 Uiso 1 1 calc . . .
C24 C 0.4895(3) 0.8637(2) 0.01813(14) 0.0295(7) Uani 1 1 d . . .
H24 H 0.5506 0.9023 0.0286 0.035 Uiso 1 1 calc . . .
C25 C 0.6459(2) 0.84526(19) 0.13358(13) 0.0221(6) Uani 1 1 d . . .
C26 C 0.6357(3) 0.9227(2) 0.17352(14) 0.0281(6) Uani 1 1 d . . .
H26 H 0.5716 0.9300 0.1983 0.034 Uiso 1 1 calc . . .
C27 C 0.7194(3) 0.9886(2) 0.17673(16) 0.0378(8) Uani 1 1 d . . .
H27 H 0.7117 1.0413 0.2035 0.045 Uiso 1 1 calc . . .
C28 C 0.8131(3) 0.9787(2) 0.14176(16) 0.0385(8) Uani 1 1 d . . .
H28 H 0.8696 1.0245 0.1439 0.046 Uiso 1 1 calc . . .
C29 C 0.8245(3) 0.9011(2) 0.10318(15) 0.0346(7) Uani 1 1 d . . .
H29 H 0.8898 0.8934 0.0795 0.042 Uiso 1 1 calc . . .
C30 C 0.7423(2) 0.8351(2) 0.09874(14) 0.0280(6) Uani 1 1 d . . .
H30 H 0.7512 0.7825 0.0719 0.034 Uiso 1 1 calc . . .
C31 C 0.6070(2) 0.65252(18) 0.10669(13) 0.0202(6) Uani 1 1 d . . .
C32 C 0.5986(2) 0.6119(2) 0.04766(13) 0.0266(6) Uani 1 1 d . . .
H32 H 0.5525 0.6393 0.0166 0.032 Uiso 1 1 calc . . .
C33 C 0.6576(3) 0.5314(2) 0.03400(15) 0.0353(8) Uani 1 1 d . . .
H33 H 0.6515 0.5038 -0.0064 0.042 Uiso 1 1 calc . . .
C34 C 0.7251(3) 0.4910(2) 0.07852(17) 0.0354(8) Uani 1 1 d . . .
H34 H 0.7651 0.4358 0.0690 0.042 Uiso 1 1 calc . . .
C35 C 0.7340(3) 0.5315(2) 0.13720(16) 0.0313(7) Uani 1 1 d . . .
H35 H 0.7808 0.5043 0.1680 0.038 Uiso 1 1 calc . . .
C36 C 0.6753(2) 0.6112(2) 0.15111(14) 0.0252(6) Uani 1 1 d . . .
H36 H 0.6816 0.6383 0.1917 0.030 Uiso 1 1 calc . . .
C37 C 0.4399(3) 0.7134(2) 0.31747(14) 0.0310(7) Uani 1 1 d . . .
H37A H 0.4266 0.7665 0.3432 0.037 Uiso 1 1 calc . . .
H37B H 0.3819 0.6709 0.3084 0.037 Uiso 1 1 calc . . .
C38 C 0.5478(2) 0.6974(2) 0.29235(14) 0.0267(6) Uani 1 1 d . . .
H38 H 0.5699 0.6303 0.2879 0.032 Uiso 1 1 calc . . .
C39 C 0.6370(3) 0.7632(2) 0.30655(15) 0.0290(7) Uani 1 1 d . . .
C40 C 0.8273(3) 0.7923(3) 0.29190(18) 0.0419(8) Uani 1 1 d . . .
H40A H 0.8932 0.7614 0.2755 0.063 Uiso 1 1 calc . . .
H40B H 0.8386 0.8077 0.3363 0.063 Uiso 1 1 calc . . .
H40C H 0.8133 0.8498 0.2682 0.063 Uiso 1 1 calc . . .
Cl1 Cl 0.87852(11) 0.64995(12) -0.02069(6) 0.0935(5) Uani 1 1 d . . .
Cl2 Cl 1.01433(11) 0.81544(11) -0.02678(5) 0.0751(4) Uani 1 1 d . . .
C41 C 1.0125(3) 0.6917(4) -0.02646(18) 0.0579(12) Uani 1 1 d . . .
H41A H 1.0462 0.6680 -0.0655 0.069 Uiso 1 1 calc . . .
H41B H 1.0566 0.6683 0.0094 0.069 Uiso 1 1 calc . . .

loop_
_atom_site_aniso_label
_atom_site_aniso_U_11
_atom_site_aniso_U_22
_atom_site_aniso_U_33
_atom_site_aniso_U_23
_atom_site_aniso_U_13
_atom_site_aniso_U_12
Pt 0.01962(6) 0.01720(6) 0.01740(6) 0.00027(4) 0.00184(4) 0.00011(4)
P1 0.0212(3) 0.0173(3) 0.0219(3) -0.0004(3) 0.0029(3) 0.0017(3)
P2 0.0203(3) 0.0172(3) 0.0184(3) -0.0008(3) 0.0022(3) -0.0001(3)
O1 0.0247(12) 0.0347(12) 0.0380(13) -0.0038(9) -0.0038(10) -0.0001(9)
O2 0.0361(13) 0.0346(12) 0.0387(13) -0.0125(10) 0.0026(10) -0.0036(10)
C1 0.0220(14) 0.0216(14) 0.0269(14) -0.0060(11) 0.0045(11) 0.0002(11)
C2 0.0329(17) 0.0325(17) 0.0353(18) 0.0011(14) 0.0116(14) 0.0056(14)
C3 0.043(2) 0.051(2) 0.0284(17) 0.0020(16) 0.0124(15) 0.0051(17)
C4 0.0351(19) 0.051(2) 0.0350(18) -0.0153(17) 0.0135(15) 0.0016(16)
C5 0.0327(18) 0.0341(18) 0.046(2) -0.0116(16) 0.0077(15) 0.0069(14)
C6 0.0290(16) 0.0304(16) 0.0348(17) 0.0005(13) 0.0051(13) 0.0057(13)
C7 0.0260(15) 0.0227(14) 0.0241(15) -0.0018(12) 0.0009(12) 0.0000(12)
C8 0.0301(17) 0.0225(15) 0.046(2) -0.0020(14) 0.0002(15) 0.0033(12)
C9 0.047(2) 0.0233(16) 0.065(3) -0.0097(16) -0.0040(19) -0.0054(15)
C10 0.041(2) 0.043(2) 0.069(3) -0.015(2) -0.0052(19) -0.0148(17)
C11 0.0315(19) 0.051(2) 0.061(3) -0.0137(19) -0.0025(17) -0.0052(17)
C12 0.0266(16) 0.0329(17) 0.043(2) -0.0066(14) -0.0036(14) 0.0008(13)
C13 0.0297(16) 0.0199(13) 0.0270(15) 0.0037(12) 0.0085(12) 0.0093(12)
C14 0.050(2) 0.0329(17) 0.0294(17) 0.0020(14) 0.0038(15) 0.0084(16)
C15 0.074(3) 0.045(2) 0.037(2) 0.0150(17) 0.004(2) 0.019(2)
C16 0.075(3) 0.0306(19) 0.055(3) 0.0197(18) 0.025(2) 0.0149(19)
C17 0.053(2) 0.0213(16) 0.064(3) 0.0082(16) 0.023(2) 0.0034(15)
C18 0.0322(17) 0.0264(15) 0.047(2) 0.0025(15) 0.0084(15) 0.0061(13)
C19 0.0244(14) 0.0204(13) 0.0186(13) -0.0034(11) 0.0033(11) 0.0030(11)
C20 0.0282(15) 0.0272(16) 0.0278(16) -0.0008(12) -0.0004(12) 0.0023(12)
C21 0.0313(17) 0.0389(19) 0.0362(18) -0.0147(15) -0.0094(14) 0.0030(14)
C22 0.049(2) 0.0405(19) 0.0259(16) -0.0048(14) -0.0115(15) 0.0133(16)
C23 0.055(2) 0.0299(17) 0.0307(17) 0.0091(14) -0.0040(16) 0.0045(16)
C24 0.0347(17) 0.0227(14) 0.0309(16) 0.0037(13) -0.0022(13) 0.0003(12)
C25 0.0251(14) 0.0182(13) 0.0229(14) 0.0014(11) -0.0026(11) -0.0013(11)
C26 0.0358(17) 0.0227(14) 0.0257(15) -0.0017(12) 0.0006(13) -0.0003(12)
C27 0.056(2) 0.0250(16) 0.0320(17) -0.0068(14) -0.0029(16) -0.0112(15)
C28 0.044(2) 0.0361(18) 0.0351(18) 0.0029(15) -0.0078(16) -0.0222(16)
C29 0.0288(16) 0.0390(18) 0.0361(18) 0.0051(15) 0.0041(14) -0.0095(14)
C30 0.0266(15) 0.0297(15) 0.0278(15) -0.0004(13) 0.0045(12) -0.0058(12)
C31 0.0198(13) 0.0160(12) 0.0248(14) -0.0020(11) 0.0051(11) -0.0013(10)
C32 0.0308(16) 0.0231(14) 0.0259(15) -0.0022(12) 0.0008(12) 0.0014(12)
C33 0.042(2) 0.0290(16) 0.0349(18) -0.0108(14) 0.0066(15) 0.0035(14)
C34 0.0337(18) 0.0211(15) 0.051(2) -0.0072(14) 0.0052(16) 0.0055(13)
C35 0.0258(16) 0.0252(15) 0.0430(19) 0.0015(14) 0.0017(14) 0.0023(12)
C36 0.0255(15) 0.0223(14) 0.0278(15) -0.0003(12) 0.0009(12) 0.0009(12)
C37 0.0316(17) 0.0414(17) 0.0201(14) 0.0031(13) -0.0004(12) -0.0049(14)
C38 0.0302(16) 0.0257(15) 0.0242(14) 0.0068(12) -0.0040(12) -0.0018(12)
C39 0.0290(16) 0.0346(17) 0.0235(15) 0.0068(12) -0.0018(12) 0.0001(13)
C40 0.0271(18) 0.049(2) 0.049(2) 0.0000(19) 0.0005(16) -0.0110(16)
Cl1 0.0608(8) 0.1500(14) 0.0700(8) -0.0269(9) 0.0143(6) -0.0312(9)
Cl2 0.0695(8) 0.1030(10) 0.0527(6) -0.0225(7) -0.0122(6) 0.0090(7)
C41 0.034(2) 0.104(4) 0.036(2) -0.001(2) 0.0009(16) 0.000(2)

loop_
_atom_type_symbol
_atom_type_description
_atom_type_scat_dispersion_real
_atom_type_scat_dispersion_imag
_atom_type_scat_source
C C 0.0033 0.0016 'International Tables Vol C Tables 4.2.6.8 and 6.1.1.4'
Pt Pt -1.7033 8.3905 'International Tables Vol C Tables 4.2.6.8 and 6.1.1.4'
P P 0.1023 0.0942 'International Tables Vol C Tables 4.2.6.8 and 6.1.1.4'
O O 0.0106 0.0060 'International Tables Vol C Tables 4.2.6.8 and 6.1.1.4'
H H 0.0000 0.0000 'International Tables Vol C Tables 4.2.6.8 and 6.1.1.4'
Cl Cl 0.1484 0.1585 'International Tables Vol C Tables 4.2.6.8 and 6.1.1.4'

loop_
_geom_angle_atom_site_label_1
_geom_angle_atom_site_label_2
_geom_angle_atom_site_label_3
_geom_angle
_geom_angle_site_symmetry_1
_geom_angle_site_symmetry_3
_geom_angle_publ_flag
C37 Pt C38 39.76(12) . . ?
C37 Pt P1 105.82(10) . . ?
C38 Pt P1 145.55(9) . . ?
C37 Pt P2 148.17(9) . . ?
C38 Pt P2 108.41(8) . . ?
P1 Pt P2 106.00(4) . . ?
C13 P1 C7 108.08(15) . . ?
C13 P1 C1 100.57(13) . . ?
C7 P1 C1 99.65(13) . . ?
C13 P1 Pt 114.68(10) . . ?
C7 P1 Pt 114.19(10) . . ?
C1 P1 Pt 117.81(10) . . ?
C19 P2 C25 103.90(13) . . ?
C19 P2 C31 101.80(12) . . ?
C25 P2 C31 101.78(13) . . ?
C19 P2 Pt 119.88(9) . . ?
C25 P2 Pt 112.58(10) . . ?
C31 P2 Pt 114.72(9) . . ?
C39 O1 C40 116.0(3) . . ?
C2 C1 C6 118.6(3) . . ?
C2 C1 P1 118.3(2) . . ?
C6 C1 P1 123.0(2) . . ?
C1 C2 C3 120.6(3) . . ?
C1 C2 H2 119.7 . . ?
C3 C2 H2 119.7 . . ?
C4 C3 C2 120.3(3) . . ?
C4 C3 H3 119.8 . . ?
C2 C3 H3 119.8 . . ?
C3 C4 C5 120.1(3) . . ?
C3 C4 H4 120.0 . . ?
C5 C4 H4 120.0 . . ?
C4 C5 C6 119.8(3) . . ?
C4 C5 H5 120.1 . . ?
C6 C5 H5 120.1 . . ?
C1 C6 C5 120.6(3) . . ?
C1 C6 H6 119.7 . . ?
C5 C6 H6 119.7 . . ?
C8 C7 C12 119.2(3) . . ?
C8 C7 P1 117.9(2) . . ?
C12 C7 P1 122.7(2) . . ?
C7 C8 C9 120.8(3) . . ?
C7 C8 H8 119.6 . . ?
C9 C8 H8 119.6 . . ?
C10 C9 C8 119.5(3) . . ?
C10 C9 H9 120.2 . . ?
C8 C9 H9 120.2 . . ?
C9 C10 C11 119.8(3) . . ?
C9 C10 H10 120.1 . . ?
C11 C10 H10 120.1 . . ?
C12 C11 C10 120.3(3) . . ?
C12 C11 H11 119.9 . . ?
C10 C11 H11 119.9 . . ?
C11 C12 C7 120.3(3) . . ?
C11 C12 H12 119.8 . . ?
C7 C12 H12 119.8 . . ?
C14 C13 C18 119.1(3) . . ?
C14 C13 P1 125.7(2) . . ?
C18 C13 P1 115.2(2) . . ?
C13 C14 C15 120.1(3) . . ?
C13 C14 H14 119.9 . . ?
C15 C14 H14 119.9 . . ?
C16 C15 C14 120.4(4) . . ?
C16 C15 H15 119.8 . . ?
C14 C15 H15 119.8 . . ?
C15 C16 C17 120.2(3) . . ?
C15 C16 H16 119.9 . . ?
C17 C16 H16 119.9 . . ?
C16 C17 C18 120.1(4) . . ?
C16 C17 H17 120.0 . . ?
C18 C17 H17 120.0 . . ?
C17 C18 C13 120.0(3) . . ?
C17 C18 H18 120.0 . . ?
C13 C18 H18 120.0 . . ?
C24 C19 C20 117.9(3) . . ?
C24 C19 P2 124.4(2) . . ?
C20 C19 P2 117.7(2) . . ?
C21 C20 C19 121.0(3) . . ?
C21 C20 H20 119.5 . . ?
C19 C20 H20 119.5 . . ?
C22 C21 C20 120.1(3) . . ?
C22 C21 H21 119.9 . . ?
C20 C21 H21 119.9 . . ?
C21 C22 C23 119.9(3) . . ?
C21 C22 H22 120.0 . . ?
C23 C22 H22 120.0 . . ?
C22 C23 C24 120.4(3) . . ?
C22 C23 H23 119.8 . . ?
C24 C23 H23 119.8 . . ?
C23 C24 C19 120.7(3) . . ?
C23 C24 H24 119.7 . . ?
C19 C24 H24 119.7 . . ?
C30 C25 C26 118.8(3) . . ?
C30 C25 P2 122.3(2) . . ?
C26 C25 P2 118.9(2) . . ?
C27 C26 C25 119.9(3) . . ?
C27 C26 H26 120.1 . . ?
C25 C26 H26 120.1 . . ?
C28 C27 C26 120.9(3) . . ?
C28 C27 H27 119.5 . . ?
C26 C27 H27 119.5 . . ?
C27 C28 C29 119.3(3) . . ?
C27 C28 H28 120.3 . . ?
C29 C28 H28 120.3 . . ?
C30 C29 C28 120.9(3) . . ?
C30 C29 H29 119.5 . . ?
C28 C29 H29 119.5 . . ?
C29 C30 C25 120.1(3) . . ?
C29 C30 H30 119.9 . . ?
C25 C30 H30 119.9 . . ?
C36 C31 C32 118.8(3) . . ?
C36 C31 P2 117.4(2) . . ?
C32 C31 P2 123.7(2) . . ?
C33 C32 C31 120.0(3) . . ?
C33 C32 H32 120.0 . . ?
C31 C32 H32 120.0 . . ?
C34 C33 C32 120.6(3) . . ?
C34 C33 H33 119.7 . . ?
C32 C33 H33 119.7 . . ?
C33 C34 C35 119.5(3) . . ?
C33 C34 H34 120.2 . . ?
C35 C34 H34 120.2 . . ?
C36 C35 C34 120.1(3) . . ?
C36 C35 H35 119.9 . . ?
C34 C35 H35 119.9 . . ?
C35 C36 C31 120.9(3) . . ?
C35 C36 H36 119.6 . . ?
C31 C36 H36 119.6 . . ?
C38 C37 Pt 71.23(17) . . ?
C38 C37 H37A 120.0 . . ?
Pt C37 H37A 111.4 . . ?
C38 C37 H37B 120.0 . . ?
Pt C37 H37B 87.6 . . ?
H37A C37 H37B 120.0 . . ?
C37 C38 C39 119.8(3) . . ?
C37 C38 Pt 69.01(17) . . ?
C39 C38 Pt 112.3(2) . . ?
C37 C38 H38 115.8 . . ?
C39 C38 H38 115.8 . . ?
Pt C38 H38 115.8 . . ?
O2 C39 O1 123.0(3) . . ?
O2 C39 C38 126.3(3) . . ?
O1 C39 C38 110.6(3) . . ?
O1 C40 H40A 109.5 . . ?
O1 C40 H40B 109.5 . . ?
H40A C40 H40B 109.5 . . ?
O1 C40 H40C 109.5 . . ?
H40A C40 H40C 109.5 . . ?
H40B C40 H40C 109.5 . . ?
Cl1 C41 Cl2 110.8(2) . . ?
Cl1 C41 H41A 109.5 . . ?
Cl2 C41 H41A 109.5 . . ?
Cl1 C41 H41B 109.5 . . ?
Cl2 C41 H41B 109.5 . . ?
H41A C41 H41B 108.1 . . ?

loop_
_geom_bond_atom_site_label_1
_geom_bond_atom_site_label_2
_geom_bond_distance
_geom_bond_site_symmetry_2
_geom_bond_publ_flag
Pt C37 2.099(3) . ?
Pt C38 2.128(3) . ?
Pt P1 2.2659(9) . ?
Pt P2 2.2903(11) . ?
P1 C13 1.826(3) . ?
P1 C7 1.831(3) . ?
P1 C1 1.840(3) . ?
P2 C19 1.827(3) . ?
P2 C25 1.830(3) . ?
P2 C31 1.845(3) . ?
O1 C39 1.347(4) . ?
O1 C40 1.450(4) . ?
O2 C39 1.214(3) . ?
C1 C2 1.388(4) . ?
C1 C6 1.391(4) . ?
C2 C3 1.392(4) . ?
C2 H2 0.9500 . ?
C3 C4 1.371(5) . ?
C3 H3 0.9500 . ?
C4 C5 1.383(5) . ?
C4 H4 0.9500 . ?
C5 C6 1.396(4) . ?
C5 H5 0.9500 . ?
C6 H6 0.9500 . ?
C7 C8 1.387(4) . ?
C7 C12 1.387(4) . ?
C8 C9 1.391(4) . ?
C8 H8 0.9500 . ?
C9 C10 1.384(5) . ?
C9 H9 0.9500 . ?
C10 C11 1.391(5) . ?
C10 H10 0.9500 . ?
C11 C12 1.380(5) . ?
C11 H11 0.9500 . ?
C12 H12 0.9500 . ?
C13 C14 1.367(4) . ?
C13 C18 1.403(4) . ?
C14 C15 1.397(5) . ?
C14 H14 0.9500 . ?
C15 C16 1.367(6) . ?
C15 H15 0.9500 . ?
C16 C17 1.368(6) . ?
C16 H16 0.9500 . ?
C17 C18 1.387(4) . ?
C17 H17 0.9500 . ?
C18 H18 0.9500 . ?
C19 C24 1.388(4) . ?
C19 C20 1.404(4) . ?
C20 C21 1.377(5) . ?
C20 H20 0.9500 . ?
C21 C22 1.374(5) . ?
C21 H21 0.9500 . ?
C22 C23 1.377(5) . ?
C22 H22 0.9500 . ?
C23 C24 1.386(4) . ?
C23 H23 0.9500 . ?
C24 H24 0.9500 . ?
C25 C30 1.399(4) . ?
C25 C26 1.401(4) . ?
C26 C27 1.388(4) . ?
C26 H26 0.9500 . ?
C27 C28 1.371(5) . ?
C27 H27 0.9500 . ?
C28 C29 1.388(5) . ?
C28 H28 0.9500 . ?
C29 C30 1.376(4) . ?
C29 H29 0.9500 . ?
C30 H30 0.9500 . ?
C31 C36 1.388(4) . ?
C31 C32 1.389(4) . ?
C32 C33 1.387(4) . ?
C32 H32 0.9500 . ?
C33 C34 1.377(5) . ?
C33 H33 0.9500 . ?
C34 C35 1.382(5) . ?
C34 H34 0.9500 . ?
C35 C36 1.377(4) . ?
C35 H35 0.9500 . ?
C36 H36 0.9500 . ?
C37 C38 1.438(4) . ?
C37 H37A 0.9500 . ?
C37 H37B 0.9500 . ?
C38 C39 1.466(4) . ?
C38 H38 1.0000 . ?
C40 H40A 0.9800 . ?
C40 H40B 0.9800 . ?
C40 H40C 0.9800 . ?
Cl1 C41 1.740(4) . ?
Cl2 C41 1.767(6) . ?
C41 H41A 0.9900 . ?
C41 H41B 0.9900 . ?

loop_
_geom_torsion_atom_site_label_1
_geom_torsion_atom_site_label_2
_geom_torsion_atom_site_label_3
_geom_torsion_atom_site_label_4
_geom_torsion
_geom_torsion_site_symmetry_1
_geom_torsion_site_symmetry_2
_geom_torsion_site_symmetry_3
_geom_torsion_site_symmetry_4
_geom_torsion_publ_flag
C37 Pt P1 C13 141.88(14) . . . . ?
C38 Pt P1 C13 139.65(18) . . . . ?
P2 Pt P1 C13 -37.50(11) . . . . ?
C37 Pt P1 C7 -92.60(14) . . . . ?
C38 Pt P1 C7 -94.83(18) . . . . ?
P2 Pt P1 C7 88.02(11) . . . . ?
C37 Pt P1 C1 23.81(14) . . . . ?
C38 Pt P1 C1 21.57(18) . . . . ?
P2 Pt P1 C1 -155.57(10) . . . . ?
C37 Pt P2 C19 172.7(2) . . . . ?
C38 Pt P2 C19 173.27(13) . . . . ?
P1 Pt P2 C19 -8.43(11) . . . . ?
C37 Pt P2 C25 -64.7(2) . . . . ?
C38 Pt P2 C25 -64.11(13) . . . . ?
P1 Pt P2 C25 114.19(10) . . . . ?
C37 Pt P2 C31 51.1(2) . . . . ?
C38 Pt P2 C31 51.67(13) . . . . ?
P1 Pt P2 C31 -130.04(10) . . . . ?
C13 P1 C1 C2 -171.8(3) . . . . ?
C7 P1 C1 C2 77.6(3) . . . . ?
Pt P1 C1 C2 -46.5(3) . . . . ?
C13 P1 C1 C6 11.8(3) . . . . ?
C7 P1 C1 C6 -98.8(3) . . . . ?
Pt P1 C1 C6 137.2(2) . . . . ?
C6 C1 C2 C3 0.5(5) . . . . ?
P1 C1 C2 C3 -176.0(3) . . . . ?
C1 C2 C3 C4 0.0(5) . . . . ?
C2 C3 C4 C5 -0.5(6) . . . . ?
C3 C4 C5 C6 0.4(5) . . . . ?
C2 C1 C6 C5 -0.6(5) . . . . ?
P1 C1 C6 C5 175.7(2) . . . . ?
C4 C5 C6 C1 0.2(5) . . . . ?
C13 P1 C7 C8 127.1(3) . . . . ?
C1 P1 C7 C8 -128.4(3) . . . . ?
Pt P1 C7 C8 -1.8(3) . . . . ?
C13 P1 C7 C12 -57.7(3) . . . . ?
C1 P1 C7 C12 46.8(3) . . . . ?
Pt P1 C7 C12 173.3(3) . . . . ?
C12 C7 C8 C9 0.0(5) . . . . ?
P1 C7 C8 C9 175.3(3) . . . . ?
C7 C8 C9 C10 0.4(6) . . . . ?
C8 C9 C10 C11 -0.1(6) . . . . ?
C9 C10 C11 C12 -0.6(7) . . . . ?
C10 C11 C12 C7 1.0(6) . . . . ?
C8 C7 C12 C11 -0.7(5) . . . . ?
P1 C7 C12 C11 -175.8(3) . . . . ?
C7 P1 C13 C14 -1.4(3) . . . . ?
C1 P1 C13 C14 -105.3(3) . . . . ?
Pt P1 C13 C14 127.2(3) . . . . ?
C7 P1 C13 C18 179.1(2) . . . . ?
C1 P1 C13 C18 75.2(2) . . . . ?
Pt P1 C13 C18 -52.2(2) . . . . ?
C18 C13 C14 C15 -1.5(5) . . . . ?
P1 C13 C14 C15 179.1(3) . . . . ?
C13 C14 C15 C16 -0.1(6) . . . . ?
C14 C15 C16 C17 1.3(6) . . . . ?
C15 C16 C17 C18 -0.8(6) . . . . ?
C16 C17 C18 C13 -0.8(5) . . . . ?
C14 C13 C18 C17 2.0(5) . . . . ?
P1 C13 C18 C17 -178.5(2) . . . . ?
C25 P2 C19 C24 -1.2(3) . . . . ?
C31 P2 C19 C24 -106.7(3) . . . . ?
Pt P2 C19 C24 125.6(2) . . . . ?
C25 P2 C19 C20 178.1(2) . . . . ?
C31 P2 C19 C20 72.6(2) . . . . ?
Pt P2 C19 C20 -55.1(2) . . . . ?
C24 C19 C20 C21 0.5(4) . . . . ?
P2 C19 C20 C21 -178.9(2) . . . . ?
C19 C20 C21 C22 -1.4(5) . . . . ?
C20 C21 C22 C23 1.4(5) . . . . ?
C21 C22 C23 C24 -0.4(5) . . . . ?
C22 C23 C24 C19 -0.5(5) . . . . ?
C20 C19 C24 C23 0.5(4) . . . . ?
P2 C19 C24 C23 179.8(2) . . . . ?
C19 P2 C25 C30 -79.6(3) . . . . ?
C31 P2 C25 C30 25.9(3) . . . . ?
Pt P2 C25 C30 149.2(2) . . . . ?
C19 P2 C25 C26 101.4(2) . . . . ?
C31 P2 C25 C26 -153.2(2) . . . . ?
Pt P2 C25 C26 -29.9(3) . . . . ?
C30 C25 C26 C27 1.5(4) . . . . ?
P2 C25 C26 C27 -179.4(2) . . . . ?
C25 C26 C27 C28 -0.7(5) . . . . ?
C26 C27 C28 C29 -0.7(5) . . . . ?
C27 C28 C29 C30 1.2(5) . . . . ?
C28 C29 C30 C25 -0.4(5) . . . . ?
C26 C25 C30 C29 -1.0(5) . . . . ?
P2 C25 C30 C29 179.9(2) . . . . ?
C19 P2 C31 C36 177.9(2) . . . . ?
C25 P2 C31 C36 70.8(2) . . . . ?
Pt P2 C31 C36 -51.1(2) . . . . ?
C19 P2 C31 C32 -1.3(3) . . . . ?
C25 P2 C31 C32 -108.4(2) . . . . ?
Pt P2 C31 C32 129.7(2) . . . . ?
C36 C31 C32 C33 0.1(4) . . . . ?
P2 C31 C32 C33 179.3(2) . . . . ?
C31 C32 C33 C34 -0.1(5) . . . . ?
C32 C33 C34 C35 -0.2(5) . . . . ?
C33 C34 C35 C36 0.5(5) . . . . ?
C34 C35 C36 C31 -0.4(5) . . . . ?
C32 C31 C36 C35 0.1(4) . . . . ?
P2 C31 C36 C35 -179.1(2) . . . . ?
P1 Pt C37 C38 -178.02(16) . . . . ?
P2 Pt C37 C38 0.9(3) . . . . ?
Pt C37 C38 C39 104.4(3) . . . . ?
P1 Pt C38 C37 3.4(3) . . . . ?
P2 Pt C38 C37 -179.53(16) . . . . ?
C37 Pt C38 C39 -114.7(3) . . . . ?
P1 Pt C38 C39 -111.3(2) . . . . ?
P2 Pt C38 C39 65.8(2) . . . . ?
C40 O1 C39 O2 -6.3(5) . . . . ?
C40 O1 C39 C38 174.8(3) . . . . ?
C37 C38 C39 O2 -6.7(5) . . . . ?
Pt C38 C39 O2 71.1(4) . . . . ?
C37 C38 C39 O1 172.2(3) . . . . ?
Pt C38 C39 O1 -110.1(2) . . . . ?
